data_7058849
loop_
_publ_author_name
'Biswas, Nirmalendu'
'Bera, Sachinath'
'Sepay, Nayim'
'Mukhopadhyay, Titas Kumar'
'Acharya, Krishnendu'
'Ghosh, Sandipta'
'Acharyya, Swarnali'
'Biswas, Anup Kumar'
'Drew, Michael G. B.'
'Ghosh, Tapas'

_publ_section_title
;
 Synthesis, characterization, and cytotoxic and antimicrobial activities
 of mixed-ligand hydrazone complexes of variable valence VOz+ (z = 2, 3)
;
_journal_issue 42
_journal_name_full 'New Journal of Chemistry'
_journal_page_first 16714
_journal_paper_doi 10.1039/C9NJ04171K
_journal_volume 43
_journal_year 2019
_chemical_formula_sum 'C24 H19 N4 O4 V'
_chemical_formula_weight 478.37
_space_group_crystal_system triclinic
_space_group_IT_number 2
_space_group_name_Hall '-P 1'
_space_group_name_H-M_alt 'P -1'
_symmetry_space_group_name_Hall '-P 1'
_symmetry_space_group_name_H-M 'P -1'
_atom_sites_solution_hydrogens mixed
_audit_creation_method SHELXL-2016/6
_audit_update_record
;
2018-12-27 deposited with the CCDC.    2019-10-01 downloaded from the CCDC.
;
_cell_angle_alpha 68.768(8)
_cell_angle_beta 77.151(7)
_cell_angle_gamma 72.756(7)
_cell_formula_units_Z 2
_cell_length_a 7.8475(5)
_cell_length_b 10.8678(9)
_cell_length_c 14.0113(12)
_cell_measurement_reflns_used 6315
_cell_measurement_temperature 150(2)
_cell_measurement_theta_max 27.50
_cell_measurement_theta_min 3.33
_cell_volume 1054.86(16)
_computing_cell_refinement 'Crysalis, Oxford Diffraction'
_computing_data_collection 'Crysalis, Oxford Diffraction'
_computing_data_reduction 'Crysalis, Oxford Diffraction'
_computing_molecular_graphics PLATON(Spek,2004)
_computing_publication_material 'SHELXL, PLATON, WINGX (Ferrugia, 2012)'
_computing_structure_refinement 'SHELXL (Sheldrick, 2008)'
_computing_structure_solution 'SHELXS (Sheldrick, 2008)'
_diffrn_ambient_temperature 150(2)
_diffrn_measured_fraction_theta_full 0.982
_diffrn_measured_fraction_theta_max 0.972
_diffrn_measurement_device_type 'Oxford Diffaction X-Calibor System'
_diffrn_measurement_method '321 frames, counting time 10 s.'
_diffrn_radiation_monochromator graphite
_diffrn_radiation_source 'fine-focus sealed tube'
_diffrn_radiation_type MoK\a
_diffrn_radiation_wavelength 0.71073
_diffrn_reflns_av_R_equivalents 0.0199
_diffrn_reflns_av_unetI/netI 0.0526
_diffrn_reflns_Laue_measured_fraction_full 0.982
_diffrn_reflns_Laue_measured_fraction_max 0.972
_diffrn_reflns_limit_h_max 9
_diffrn_reflns_limit_h_min -10
_diffrn_reflns_limit_k_max 10
_diffrn_reflns_limit_k_min -14
_diffrn_reflns_limit_l_max 18
_diffrn_reflns_limit_l_min -16
_diffrn_reflns_number 6315
_diffrn_reflns_point_group_measured_fraction_full 0.982
_diffrn_reflns_point_group_measured_fraction_max 0.972
_diffrn_reflns_theta_full 25.242
_diffrn_reflns_theta_max 27.497
_diffrn_reflns_theta_min 3.332
_diffrn_standards_decay_% n/a
_diffrn_standards_interval_count n/a
_diffrn_standards_interval_time n/a
_exptl_absorpt_coefficient_mu 0.511
_exptl_absorpt_correction_T_max 1.000
_exptl_absorpt_correction_T_min 0.933
_exptl_absorpt_correction_type empirical
_exptl_absorpt_process_details 'ABSPACK, Oxford Diffraction Ltd'
_exptl_crystal_colour black
_exptl_crystal_density_diffrn 1.506
_exptl_crystal_description needle
_exptl_crystal_F_000 492
_exptl_crystal_size_max 0.19
_exptl_crystal_size_mid 0.03
_exptl_crystal_size_min 0.03
_refine_diff_density_max 0.333
_refine_diff_density_min -0.365
_refine_diff_density_rms 0.059
_refine_ls_extinction_method none
_refine_ls_goodness_of_fit_ref 1.012
_refine_ls_hydrogen_treatment mixed
_refine_ls_matrix_type full
_refine_ls_number_parameters 305
_refine_ls_number_reflns 4712
_refine_ls_number_restraints 3
_refine_ls_restrained_S_all 1.012
_refine_ls_R_factor_all 0.0559
_refine_ls_R_factor_gt 0.0441
_refine_ls_shift/su_max 0.000
_refine_ls_shift/su_mean 0.000
_refine_ls_structure_factor_coef Fsqd
_refine_ls_weighting_details 'w=1/[\s^2^(Fo^2^)+(0.0430P)^2^+0.3954P] where P=(Fo^2^+2Fc^2^)/3'
_refine_ls_weighting_scheme calc
_refine_ls_wR_factor_gt 0.0984
_refine_ls_wR_factor_ref 0.1041
_reflns_Friedel_coverage 0.000
_reflns_number_gt 3958
_reflns_number_total 4712
_reflns_threshold_expression 'I > 2\s(I)'
_cod_data_source_file c9nj04171k2.cif
_cod_data_source_block 5
_cod_depositor_comments 'Adding full bibliography for 7058848--7058850.cif.'
_cod_database_code 7058849
_shelx_shelxl_version_number 2016/6
_shelx_space_group_comment
;
The symmetry employed for this shelxl refinement is uniquely defined
by the following loop, which should always be used as a source of
symmetry information in preference to the above space-group names.
They are only intended as comments.
;

loop_
_space_group_symop_operation_xyz
'x, y, z'
'-x, -y, -z'

loop_
_atom_site_label
_atom_site_type_symbol
_atom_site_fract_x
_atom_site_fract_y
_atom_site_fract_z
_atom_site_U_iso_or_equiv
_atom_site_adp_type
_atom_site_occupancy
_atom_site_site_symmetry_order
_atom_site_calc_flag
_atom_site_refinement_flags_posn
_atom_site_refinement_flags_adp
V V 0.27127(5) 0.30915(4) 0.30641(3) 0.01871(11) Uani 1 1 d . .
N1 N 0.1751(2) 0.45603(17) 0.17109(13) 0.0192(4) Uani 1 1 d . .
N2 N 0.2648(2) 0.43009(18) 0.07965(13) 0.0212(4) Uani 1 1 d . .
N3 N 0.3900(3) 0.4661(2) -0.12213(14) 0.0274(4) Uani 1 1 d D .
HN3A H 0.423(3) 0.516(2) -0.1811(13) 0.033 Uiso 1 1 d D U
HN3B H 0.336(3) 0.510(2) -0.0794(15) 0.033 Uiso 1 1 d D U
N4 N 0.0703(2) 0.19898(18) 0.29199(13) 0.0206(4) Uani 1 1 d . .
O1 O 0.0740(2) 0.40020(15) 0.37119(11) 0.0304(4) Uani 1 1 d . .
O2 O 0.40634(19) 0.23821(14) 0.19667(10) 0.0209(3) Uani 1 1 d . .
O3 O 0.4221(2) 0.37200(16) 0.31939(11) 0.0296(4) Uani 1 1 d . .
O4 O 0.32789(19) 0.13881(14) 0.40318(10) 0.0195(3) Uani 1 1 d . .
C1 C -0.0714(3) 0.6008(2) 0.24660(16) 0.0200(4) Uani 1 1 d . .
C2 C -0.0561(3) 0.5143(2) 0.34913(16) 0.0209(4) Uani 1 1 d . .
C3 C -0.1778(3) 0.5453(2) 0.43114(17) 0.0252(5) Uani 1 1 d . .
H3 H -0.165261 0.487914 0.498352 0.030 Uiso 1 1 calc R U
C4 C -0.3153(3) 0.6592(2) 0.41329(18) 0.0288(5) Uani 1 1 d . .
H4 H -0.395904 0.679004 0.468416 0.035 Uiso 1 1 calc R U
C5 C -0.3356(3) 0.7458(2) 0.31334(19) 0.0328(6) Uani 1 1 d . .
H5 H -0.430185 0.822845 0.301481 0.039 Uiso 1 1 calc R U
C6 C -0.2155(3) 0.7172(2) 0.23194(18) 0.0270(5) Uani 1 1 d . .
H6 H -0.229682 0.776310 0.165360 0.032 Uiso 1 1 calc R U
C7 C 0.0474(3) 0.5683(2) 0.15841(16) 0.0209(4) Uani 1 1 d . .
C8 C 0.3826(3) 0.3128(2) 0.10117(15) 0.0181(4) Uani 1 1 d . .
C9 C 0.4932(3) 0.2602(2) 0.01859(16) 0.0207(4) Uani 1 1 d . .
C10 C 0.4997(3) 0.3389(2) -0.08770(16) 0.0226(5) Uani 1 1 d . .
C11 C 0.6180(3) 0.2809(3) -0.15894(18) 0.0306(5) Uani 1 1 d . .
H11 H 0.625251 0.331775 -0.228620 0.037 Uiso 1 1 calc R U
C12 C 0.7238(4) 0.1516(3) -0.1294(2) 0.0403(6) Uani 1 1 d . .
H12 H 0.801179 0.116134 -0.178833 0.048 Uiso 1 1 calc R U
C13 C 0.7157(4) 0.0730(3) -0.0255(2) 0.0401(6) Uani 1 1 d . .
H13 H 0.786554 -0.015196 -0.005182 0.048 Uiso 1 1 calc R U
C14 C 0.6017(3) 0.1277(2) 0.04642(17) 0.0278(5) Uani 1 1 d . .
H14 H 0.596280 0.075136 0.115718 0.033 Uiso 1 1 calc R U
C15 C 0.0189(3) 0.6625(2) 0.05074(17) 0.0312(5) Uani 1 1 d . .
H15A H 0.133142 0.673926 0.011104 0.047 Uiso 1 1 calc R U
H15B H -0.055179 0.749144 0.053972 0.047 Uiso 1 1 calc R U
H15C H -0.039231 0.624466 0.018521 0.047 Uiso 1 1 calc R U
C16 C -0.0675(3) 0.2353(2) 0.23999(17) 0.0278(5) Uani 1 1 d . .
H16 H -0.100174 0.325197 0.198516 0.033 Uiso 1 1 calc R U
C17 C -0.1661(3) 0.1456(3) 0.24418(19) 0.0343(6) Uani 1 1 d . .
H17 H -0.263297 0.176074 0.206971 0.041 Uiso 1 1 calc R U
C18 C -0.1193(3) 0.0125(3) 0.30330(18) 0.0313(5) Uani 1 1 d . .
H18 H -0.183275 -0.048426 0.305717 0.038 Uiso 1 1 calc R U
C19 C 0.0277(3) -0.0325(2) 0.36111(16) 0.0235(5) Uani 1 1 d . .
C20 C 0.0869(3) -0.1657(2) 0.42788(18) 0.0277(5) Uani 1 1 d . .
H20 H 0.031834 -0.233686 0.434313 0.033 Uiso 1 1 calc R U
C21 C 0.2250(3) -0.1943(2) 0.48286(17) 0.0261(5) Uani 1 1 d . .
H21 H 0.262909 -0.282495 0.526118 0.031 Uiso 1 1 calc R U
C22 C 0.3124(3) -0.0944(2) 0.47625(16) 0.0222(5) Uani 1 1 d . .
H22 H 0.405420 -0.116393 0.515051 0.027 Uiso 1 1 calc R U
C23 C 0.2576(3) 0.0360(2) 0.41150(15) 0.0179(4) Uani 1 1 d . .
C24 C 0.1160(3) 0.0674(2) 0.35261(15) 0.0193(4) Uani 1 1 d . .

loop_
_atom_site_aniso_label
_atom_site_aniso_U_11
_atom_site_aniso_U_22
_atom_site_aniso_U_33
_atom_site_aniso_U_23
_atom_site_aniso_U_13
_atom_site_aniso_U_12
V 0.0208(2) 0.01927(19) 0.01415(18) -0.00337(14) -0.00399(14) -0.00314(14)
N1 0.0201(9) 0.0209(9) 0.0160(8) -0.0064(7) 0.0002(7) -0.0050(7)
N2 0.0229(9) 0.0245(9) 0.0150(8) -0.0072(7) -0.0014(7) -0.0036(8)
N3 0.0294(11) 0.0315(11) 0.0158(9) -0.0036(8) -0.0016(8) -0.0054(9)
N4 0.0173(9) 0.0246(9) 0.0164(8) -0.0049(7) -0.0034(7) -0.0009(7)
O1 0.0387(10) 0.0242(8) 0.0159(8) -0.0039(6) -0.0008(7) 0.0053(7)
O2 0.0190(7) 0.0232(8) 0.0159(7) -0.0040(6) -0.0034(6) -0.0003(6)
O3 0.0391(10) 0.0324(9) 0.0200(8) -0.0036(7) -0.0074(7) -0.0158(8)
O4 0.0192(7) 0.0209(7) 0.0168(7) -0.0024(6) -0.0066(6) -0.0039(6)
C1 0.0201(10) 0.0186(10) 0.0227(11) -0.0075(8) -0.0032(8) -0.0052(8)
C2 0.0212(11) 0.0204(10) 0.0221(10) -0.0085(9) -0.0027(9) -0.0042(9)
C3 0.0272(12) 0.0273(12) 0.0211(11) -0.0089(9) -0.0009(9) -0.0069(10)
C4 0.0241(12) 0.0355(13) 0.0287(12) -0.0178(10) 0.0013(10) -0.0039(10)
C5 0.0264(12) 0.0320(13) 0.0342(13) -0.0138(11) -0.0031(10) 0.0052(10)
C6 0.0262(12) 0.0251(11) 0.0257(12) -0.0070(9) -0.0034(9) -0.0016(9)
C7 0.0222(11) 0.0195(10) 0.0205(10) -0.0047(8) -0.0037(9) -0.0057(9)
C8 0.0172(10) 0.0222(10) 0.0161(10) -0.0046(8) -0.0032(8) -0.0078(8)
C9 0.0185(10) 0.0250(11) 0.0209(10) -0.0091(9) -0.0023(8) -0.0065(9)
C10 0.0204(11) 0.0287(11) 0.0213(11) -0.0085(9) -0.0023(9) -0.0094(9)
C11 0.0326(13) 0.0394(14) 0.0201(11) -0.0107(10) 0.0012(10) -0.0110(11)
C12 0.0435(16) 0.0441(15) 0.0313(13) -0.0227(12) 0.0075(12) -0.0032(13)
C13 0.0475(16) 0.0278(13) 0.0376(14) -0.0141(11) -0.0010(12) 0.0032(12)
C14 0.0315(13) 0.0257(11) 0.0233(11) -0.0072(9) -0.0016(10) -0.0048(10)
C15 0.0338(13) 0.0271(12) 0.0210(11) -0.0019(10) -0.0035(10) 0.0025(10)
C16 0.0221(11) 0.0340(13) 0.0241(11) -0.0053(10) -0.0083(9) -0.0030(10)
C17 0.0222(12) 0.0490(16) 0.0320(13) -0.0100(12) -0.0122(10) -0.0064(11)
C18 0.0274(12) 0.0407(14) 0.0337(13) -0.0169(11) -0.0014(10) -0.0149(11)
C19 0.0194(11) 0.0298(12) 0.0220(11) -0.0109(9) 0.0021(9) -0.0068(9)
C20 0.0270(12) 0.0239(11) 0.0329(12) -0.0128(10) 0.0057(10) -0.0095(10)
C21 0.0241(12) 0.0190(11) 0.0272(12) -0.0049(9) 0.0040(9) -0.0021(9)
C22 0.0182(11) 0.0240(11) 0.0186(10) -0.0050(9) -0.0017(8) 0.0008(9)
C23 0.0148(10) 0.0219(10) 0.0155(9) -0.0075(8) 0.0012(8) -0.0023(8)
C24 0.0158(10) 0.0241(11) 0.0157(10) -0.0078(8) 0.0013(8) -0.0020(8)

loop_
_atom_type_symbol
_atom_type_description
_atom_type_scat_dispersion_real
_atom_type_scat_dispersion_imag
_atom_type_scat_source
C C 0.0033 0.0016 'International Tables Vol C Tables 4.2.6.8 and 6.1.1.4'
H H 0.0000 0.0000 'International Tables Vol C Tables 4.2.6.8 and 6.1.1.4'
N N 0.0061 0.0033 'International Tables Vol C Tables 4.2.6.8 and 6.1.1.4'
O O 0.0106 0.0060 'International Tables Vol C Tables 4.2.6.8 and 6.1.1.4'
V V 0.3005 0.5294 'International Tables Vol C Tables 4.2.6.8 and 6.1.1.4'

loop_
_geom_angle_atom_site_label_1
_geom_angle_atom_site_label_2
_geom_angle_atom_site_label_3
_geom_angle
O3 V O1 99.69(8)
O3 V O4 98.99(7)
O1 V O4 103.88(7)
O3 V O2 97.44(7)
O1 V O2 155.29(7)
O4 V O2 90.80(6)
O3 V N1 100.83(7)
O1 V N1 83.74(7)
O4 V N1 157.23(7)
O2 V N1 75.63(6)
O3 V N4 174.86(8)
O1 V N4 83.96(7)
O4 V N4 76.53(6)
O2 V N4 80.24(6)
N1 V N4 83.11(6)
C7 N1 N2 114.91(17)
C7 N1 V 130.76(14)
N2 N1 V 114.32(13)
C8 N2 N1 109.92(17)
C10 N3 HN3A 116.6(17)
C10 N3 HN3B 119.9(17)
HN3A N3 HN3B 114(2)
C16 N4 C24 117.68(19)
C16 N4 V 135.01(15)
C24 N4 V 107.31(13)
C2 O1 V 139.63(14)
C8 O2 V 118.37(13)
C23 O4 V 122.99(12)
C6 C1 C2 116.8(2)
C6 C1 C7 120.7(2)
C2 C1 C7 122.32(19)
O1 C2 C3 117.70(19)
O1 C2 C1 121.56(19)
C3 C2 C1 120.7(2)
C4 C3 C2 120.4(2)
C4 C3 H3 119.8
C2 C3 H3 119.8
C3 C4 C5 120.4(2)
C3 C4 H4 119.8
C5 C4 H4 119.8
C6 C5 C4 119.8(2)
C6 C5 H5 120.1
C4 C5 H5 120.1
C5 C6 C1 121.8(2)
C5 C6 H6 119.1
C1 C6 H6 119.1
N1 C7 C1 121.08(19)
N1 C7 C15 119.34(19)
C1 C7 C15 119.54(19)
N2 C8 O2 121.51(19)
N2 C8 C9 120.94(18)
O2 C8 C9 117.55(18)
C14 C9 C10 118.6(2)
C14 C9 C8 118.27(19)
C10 C9 C8 123.1(2)
N3 C10 C11 119.6(2)
N3 C10 C9 122.4(2)
C11 C10 C9 118.0(2)
C12 C11 C10 122.1(2)
C12 C11 H11 119.0
C10 C11 H11 119.0
C11 C12 C13 120.2(2)
C11 C12 H12 119.9
C13 C12 H12 119.9
C14 C13 C12 119.0(2)
C14 C13 H13 120.5
C12 C13 H13 120.5
C13 C14 C9 122.0(2)
C13 C14 H14 119.0
C9 C14 H14 119.0
C7 C15 H15A 109.5
C7 C15 H15B 109.5
H15A C15 H15B 109.5
C7 C15 H15C 109.5
H15A C15 H15C 109.5
H15B C15 H15C 109.5
N4 C16 C17 123.3(2)
N4 C16 H16 118.4
C17 C16 H16 118.4
C18 C17 C16 119.6(2)
C18 C17 H17 120.2
C16 C17 H17 120.2
C17 C18 C19 119.7(2)
C17 C18 H18 120.1
C19 C18 H18 120.1
C24 C19 C20 118.3(2)
C24 C19 C18 115.9(2)
C20 C19 C18 125.7(2)
C21 C20 C19 119.9(2)
C21 C20 H20 120.0
C19 C20 H20 120.0
C20 C21 C22 122.2(2)
C20 C21 H21 118.9
C22 C21 H21 118.9
C23 C22 C21 119.0(2)
C23 C22 H22 120.5
C21 C22 H22 120.5
O4 C23 C22 123.21(19)
O4 C23 C24 117.09(18)
C22 C23 C24 119.66(19)
N4 C24 C19 123.83(19)
N4 C24 C23 115.27(19)
C19 C24 C23 120.86(19)

loop_
_geom_bond_atom_site_label_1
_geom_bond_atom_site_label_2
_geom_bond_distance
V O3 1.6015(16)
V O1 1.8212(16)
V O4 1.8508(14)
V O2 1.9316(15)
V N1 2.1077(17)
V N4 2.3235(18)
N1 C7 1.312(3)
N1 N2 1.400(2)
N2 C8 1.310(3)
N3 C10 1.372(3)
N3 HN3A 0.841(15)
N3 HN3B 0.859(15)
N4 C16 1.321(3)
N4 C24 1.359(3)
O1 C2 1.337(3)
O2 C8 1.311(2)
O4 C23 1.345(2)
C1 C6 1.410(3)
C1 C2 1.412(3)
C1 C7 1.459(3)
C2 C3 1.396(3)
C3 C4 1.365(3)
C3 H3 0.9300
C4 C5 1.388(3)
C4 H4 0.9300
C5 C6 1.375(3)
C5 H5 0.9300
C6 H6 0.9300
C7 C15 1.507(3)
C8 C9 1.469(3)
C9 C14 1.402(3)
C9 C10 1.422(3)
C10 C11 1.397(3)
C11 C12 1.369(4)
C11 H11 0.9300
C12 C13 1.394(4)
C12 H12 0.9300
C13 C14 1.374(3)
C13 H13 0.9300
C14 H14 0.9300
C15 H15A 0.9600
C15 H15B 0.9600
C15 H15C 0.9600
C16 C17 1.393(3)
C16 H16 0.9300
C17 C18 1.366(3)
C17 H17 0.9300
C18 C19 1.421(3)
C18 H18 0.9300
C19 C24 1.410(3)
C19 C20 1.414(3)
C20 C21 1.365(3)
C20 H20 0.9300
C21 C22 1.413(3)
C21 H21 0.9300
C22 C23 1.377(3)
C22 H22 0.9300
C23 C24 1.419(3)

loop_
_geom_hbond_atom_site_label_D
_geom_hbond_atom_site_label_H
_geom_hbond_atom_site_label_A
_geom_hbond_distance_DH
_geom_hbond_distance_HA
_geom_hbond_distance_DA
_geom_hbond_angle_DHA
_geom_hbond_site_symmetry_A
C17 H17 O2 0.93 2.50 3.349(3) 151.7 1_455
C22 H22 O4 0.93 2.51 3.432(3) 169.9 2_656
N3 HN3A O3 0.841(15) 2.200(16) 3.019(2) 165(2) 2_665
N3 HN3B N2 0.859(15) 2.089(19) 2.702(3) 128(2) .
